data_2218044
loop_
_publ_author_name
'Anaflous, Abderrahman'
'Albay, Hanane'
'Benchat, Nour-eddine'
'El Bali, Brahim'
'Du\<sek, Michal'
'Fejfarov\'a, Karla'

_publ_section_title
;
 2-Phenylimidazo[1,2-<i>a</i>]pyridine-3-carbaldehyde
;
_journal_coeditor_code BG2180
_journal_issue 5
_journal_name_full 'Acta Crystallographica Section E'
_journal_page_first o927
_journal_paper_doi 10.1107/S1600536808011306
_journal_volume 64
_journal_year 2008
_chemical_formula_iupac 'C14 H10 N2 O'
_chemical_formula_moiety 'C14 H10 N2 O'
_chemical_formula_sum 'C14 H10 N2 O'
_chemical_formula_weight 222.2
_chemical_name_systematic
;
2-Phenylimidazo[1,2-<i>a</i>]pyridine-3-carbaldehyde
;
_space_group_IT_number 61
_symmetry_cell_setting orthorhombic
_symmetry_space_group_name_Hall '-P 2ac 2ab'
_symmetry_space_group_name_H-M 'P b c a'
_cell_angle_alpha 90
_cell_angle_beta 90
_cell_angle_gamma 90
_cell_formula_units_Z 8
_cell_length_a 13.0640(3)
_cell_length_b 7.4162(2)
_cell_length_c 21.6698(6)
_cell_measurement_reflns_used 8746
_cell_measurement_temperature 120
_cell_measurement_theta_max 26.4995
_cell_measurement_theta_min 2.7407
_cell_volume 2099.48(9)
_computing_cell_refinement 'CrysAlis RED (Oxford Diffraction, 2006)'
_computing_data_collection 'CrysAlis CCD (Oxford Diffraction, 2006)'
_computing_data_reduction 'CrysAlis RED (Oxford Diffraction, 2006)'
_computing_molecular_graphics 'DIAMOND (Brandenburg & Putz, 2005)'
_computing_publication_material 'JANA2000 (Pet\<r\'i\<cek <i>et al.</i>,  2000)'
_computing_structure_refinement 'JANA2000 (Pet\<r\'i\<cek <i>et al.</i>,  2000)'
_computing_structure_solution 'SIR2002 (Burla <i>et al.</i>,  2003)'
_diffrn_ambient_temperature 120
_diffrn_detector_area_resol_mean 8.3438
_diffrn_measured_fraction_theta_full 1.00
_diffrn_measured_fraction_theta_max 1.00
_diffrn_measurement_device_type 'Oxford Diffraction Xcalibur2 diffractometer with  Sapphire2 CCD detector'
_diffrn_measurement_method 'Rotation method data acquisition using \w'
_diffrn_radiation_monochromator graphite
_diffrn_radiation_source 'X-ray tube'
_diffrn_radiation_type 'Mo K\a'
_diffrn_radiation_wavelength 0.71069
_diffrn_reflns_av_R_equivalents 0.0490
_diffrn_reflns_av_sigmaI/netI 0.0568
_diffrn_reflns_limit_h_max 16
_diffrn_reflns_limit_h_min -16
_diffrn_reflns_limit_k_max 9
_diffrn_reflns_limit_k_min -9
_diffrn_reflns_limit_l_max 27
_diffrn_reflns_limit_l_min -27
_diffrn_reflns_number 25795
_diffrn_reflns_reduction_process
;
Integration of the CCD images was done by program Crysalis RED
(Oxford diffraction, 2006).
;
_diffrn_reflns_theta_full 26.56
_diffrn_reflns_theta_max 26.56
_diffrn_reflns_theta_min 3.12
_exptl_absorpt_coefficient_mu 0.091
_exptl_absorpt_correction_type none
_exptl_crystal_colour colourless
_exptl_crystal_density_diffrn 1.40579
_exptl_crystal_density_method 'not measured'
_exptl_crystal_description prism
_exptl_crystal_F_000 928
_exptl_crystal_size_max 0.5733
_exptl_crystal_size_mid 0.4037
_exptl_crystal_size_min 0.2410
_refine_diff_density_max 0.15
_refine_diff_density_min -0.16
_refine_ls_extinction_method none
_refine_ls_goodness_of_fit_ref 1.04
_refine_ls_hydrogen_treatment constr
_refine_ls_number_constraints 36
_refine_ls_number_parameters 154
_refine_ls_number_reflns 2196
_refine_ls_number_restraints 0
_refine_ls_R_factor_all 0.0561
_refine_ls_R_factor_gt 0.0314
_refine_ls_shift/su_max 0.0067
_refine_ls_shift/su_mean 0.0002
_refine_ls_structure_factor_coef Fsqd
_refine_ls_weighting_details w=1/[\s^2^(I)+0.0016I^2^]
_refine_ls_weighting_scheme sigma
_refine_ls_wR_factor_gt 0.0742
_refine_ls_wR_factor_ref 0.0773
_reflns_number_gt 1305
_reflns_number_total 2196
_reflns_threshold_expression I>3\s(I)
_cod_data_source_file bg2180.cif
_cod_data_source_block I
_cod_original_formula_sum 'C14 H10 N2 O1'
_cod_database_code 2218044
_cod_database_fobs_code 2218044

loop_
_symmetry_equiv_pos_site_id
_symmetry_equiv_pos_as_xyz
1 x,y,z
2 1/2+x,y,1/2-z
3 1/2-x,1/2+y,z
4 -x,1/2+y,1/2-z
5 -x,-y,-z
6 1/2-x,-y,1/2+z
7 1/2+x,1/2-y,-z
8 x,1/2-y,1/2+z

loop_
_atom_site_type_symbol
_atom_site_label
_atom_site_fract_x
_atom_site_fract_y
_atom_site_fract_z
_atom_site_U_iso_or_equiv
_atom_site_adp_type
_atom_site_calc_flag
_atom_site_occupancy
N N1 0.38579(8) 0.13099(13) 0.06669(5) 0.0227(3) Uani d 1
N N2 0.22707(8) 0.09004(13) 0.02784(5) 0.0204(3) Uani d 1
O O1 0.03531(7) 0.19646(11) 0.08623(4) 0.0297(3) Uani d 1
C C1 0.31590(10) 0.18666(16) 0.10870(6) 0.0208(4) Uani d 1
C C2 0.33161(10) 0.07295(16) 0.01765(6) 0.0207(4) Uani d 1
C C3 0.21543(10) 0.16659(16) 0.08658(6) 0.0204(4) Uani d 1
C C4 0.36597(11) -0.00163(16) -0.03801(6) 0.0235(4) Uani d 1
C C5 0.29491(10) -0.05736(17) -0.08037(7) 0.0243(4) Uani d 1
C C6 0.18958(10) -0.03859(17) -0.06861(6) 0.0247(4) Uani d 1
C C7 0.15617(10) 0.03543(16) -0.01503(6) 0.0236(4) Uani d 1
C C8 0.35054(10) 0.25310(16) 0.16940(6) 0.0214(4) Uani d 1
C C9 0.29235(10) 0.23521(17) 0.22302(7) 0.0238(4) Uani d 1
C C10 0.32855(11) 0.30105(17) 0.27874(7) 0.0274(5) Uani d 1
C C11 0.42372(11) 0.38290(17) 0.28223(6) 0.0283(5) Uani d 1
C C12 0.48307(11) 0.39863(17) 0.22959(6) 0.0282(4) Uani d 1
C C13 0.44708(10) 0.33402(16) 0.17344(6) 0.0242(4) Uani d 1
C C14 0.11885(10) 0.22273(16) 0.11073(7) 0.0245(4) Uani d 1
H H4 0.437543 -0.014444 -0.047038 0.0282 Uiso d 1
H H5 0.318903 -0.109503 -0.118246 0.0292 Uiso d 1
H H6 0.139117 -0.077351 -0.097954 0.0296 Uiso d 1
H H7 0.084111 0.048834 -0.007645 0.0283 Uiso d 1
H H9 0.226757 0.177012 0.221555 0.0286 Uiso d 1
H H10 0.287357 0.289867 0.315233 0.0329 Uiso d 1
H H11 0.448433 0.4285 0.320918 0.0339 Uiso d 1
H H12 0.549259 0.454408 0.232038 0.0339 Uiso d 1
H H13 0.489068 0.345338 0.137292 0.0291 Uiso d 1
H H14 0.108688 0.287015 0.148695 0.0294 Uiso d 1

loop_
_atom_site_aniso_label
_atom_site_aniso_U_11
_atom_site_aniso_U_22
_atom_site_aniso_U_33
_atom_site_aniso_U_12
_atom_site_aniso_U_13
_atom_site_aniso_U_23
_atom_site_aniso_type_symbol
N1 0.0207(6) 0.0225(5) 0.0249(6) 0.0004(5) 0.0004(5) 0.0017(5) N
N2 0.0196(6) 0.0177(5) 0.0239(6) -0.0005(5) -0.0001(5) 0.0031(5) N
O1 0.0200(6) 0.0315(5) 0.0376(6) 0.0000(4) -0.0002(5) 0.0024(5) O
C1 0.0221(7) 0.0149(7) 0.0255(8) 0.0007(6) 0.0019(6) 0.0052(6) C
C2 0.0192(7) 0.0170(6) 0.0259(8) -0.0002(6) 0.0015(6) 0.0051(6) C
C3 0.0211(7) 0.0179(6) 0.0223(7) -0.0008(6) 0.0022(6) 0.0026(6) C
C4 0.0219(8) 0.0224(7) 0.0263(8) -0.0005(6) 0.0024(6) 0.0027(6) C
C5 0.0281(8) 0.0201(7) 0.0248(8) -0.0015(6) 0.0020(6) 0.0031(6) C
C6 0.0245(8) 0.0220(7) 0.0275(8) -0.0044(6) -0.0037(6) 0.0023(6) C
C7 0.0194(8) 0.0225(7) 0.0289(8) -0.0025(6) -0.0031(6) 0.0043(6) C
C8 0.0228(8) 0.0155(6) 0.0260(8) 0.0027(6) -0.0010(6) 0.0032(5) C
C9 0.0216(8) 0.0212(7) 0.0288(8) -0.0003(6) -0.0001(7) 0.0034(6) C
C10 0.0313(8) 0.0267(7) 0.0242(8) 0.0049(7) 0.0017(7) 0.0034(6) C
C11 0.0330(8) 0.0255(7) 0.0263(8) 0.0053(7) -0.0057(7) -0.0006(6) C
C12 0.0266(8) 0.0242(7) 0.0339(8) -0.0021(6) -0.0043(7) 0.0013(7) C
C13 0.0243(8) 0.0222(7) 0.0263(8) 0.0009(6) 0.0007(6) 0.0032(6) C
C14 0.0262(8) 0.0201(7) 0.0271(8) 0.0008(7) 0.0032(7) 0.0041(6) C

loop_
_atom_type_symbol
_atom_type_scat_dispersion_real
_atom_type_scat_dispersion_imag
_atom_type_scat_source
C 0.003 0.002 'International Tables Vol C Tables  4.2.6.8 and 6.1.1.4'
H 0.000 0.000 'International Tables Vol C Tables  4.2.6.8 and 6.1.1.4'
O 0.011 0.006 'International Tables Vol C Tables  4.2.6.8 and 6.1.1.4'
N 0.006 0.003 'International Tables Vol C Tables  4.2.6.8 and 6.1.1.4'

loop_
_geom_angle_atom_site_label_1
_geom_angle_atom_site_label_2
_geom_angle_atom_site_label_3
_geom_angle
C1 N1 C2 105.87(10)
C2 N2 C3 106.74(10)
C2 N2 C7 121.92(11)
C3 N2 C7 131.34(11)
N1 C1 C3 111.62(11)
N1 C1 C8 119.62(11)
C3 C1 C8 128.74(12)
N1 C2 N2 111.21(11)
N1 C2 C4 129.56(12)
N2 C2 C4 119.21(11)
N2 C3 C1 104.54(11)
N2 C3 C14 123.14(12)
C1 C3 C14 132.02(12)
C2 C4 C5 118.63(12)
C2 C4 H4 121.78
C5 C4 H4 119.59
C4 C5 C6 120.80(13)
C4 C5 H5 118.26
C6 C5 H5 120.94
C5 C6 C7 120.66(12)
C5 C6 H6 121.49
C7 C6 H6 117.85
N2 C7 C6 118.78(12)
N2 C7 H7 121.20
C6 C7 H7 120.02
C1 C8 C9 122.93(12)
C1 C8 C13 118.38(12)
C9 C8 C13 118.67(12)
C8 C9 C10 120.43(12)
C8 C9 H9 120.11
C10 C9 H9 119.46
C9 C10 C11 120.53(13)
C9 C10 H10 119.74
C11 C10 H10 119.73
C10 C11 C12 119.65(13)
C10 C11 H11 120.24
C12 C11 H11 120.11
C11 C12 C13 120.19(12)
C11 C12 H12 119.70
C13 C12 H12 120.11
C8 C13 C12 120.50(12)
C8 C13 H13 120.09
C12 C13 H13 119.40
O1 C14 C3 125.44(13)
O1 C14 H14 109.03
C3 C14 H14 125.53

loop_
_geom_bond_atom_site_label_1
_geom_bond_atom_site_label_2
_geom_bond_distance
N1 C1 1.3537(16)
N1 C2 1.3475(16)
N2 C2 1.3893(16)
N2 C3 1.4020(17)
N2 C7 1.3731(17)
O1 C14 1.2293(16)
C1 C3 1.4052(18)
C1 C8 1.4758(18)
C2 C4 1.4008(18)
C3 C14 1.4279(18)
C4 C5 1.3693(19)
C4 H4 0.9600
C5 C6 1.4063(18)
C5 H5 0.9600
C6 C7 1.3564(19)
C6 H6 0.9600
C7 H7 0.9600
C8 C9 1.3949(19)
C8 C13 1.3994(18)
C9 C10 1.386(2)
C9 H9 0.9600
C10 C11 1.3857(19)
C10 H10 0.9600
C11 C12 1.3840(19)
C11 H11 0.9600
C12 C13 1.3897(19)
C12 H12 0.9600
C13 H13 0.9600
C14 H14 0.9600

loop_
_geom_hbond_atom_site_label_D
_geom_hbond_atom_site_label_H
_geom_hbond_atom_site_label_A
_geom_hbond_site_symmetry_A
_geom_hbond_distance_DH
_geom_hbond_distance_HA
_geom_hbond_distance_DA
_geom_hbond_angle_DHA
_geom_hbond_publ_flag
C4 H4 N1 5_655 0.96 2.50 3.4386(18) 165 y
C6 H6 O1 5_555 0.96 2.46 3.1856(16) 133 y

loop_
_cod_related_entry_id
_cod_related_entry_database
_cod_related_entry_code
1 ChemSpider 717252
